data_7020679
loop_
_publ_author_name
'Vacher, Antoine'
'Barri\`ere, Fr\'ed\'eric'
'Camerel, Franck'
'Bergamini, Jean-Fran\,cois'
'Roisnel, Thierry'
'Lorcy, Dominique'

_publ_section_title
;
 Cis and trans-bis(tetrathiafulvalene-acetylide) platinum(II) complexes:
 syntheses, crystal structures, and influence of the ancillary ligands on
 their electronic properties.
;
_journal_issue 2
_journal_name_full 'Dalton transactions (Cambridge, England : 2003)'
_journal_page_first 383
_journal_page_last 394
_journal_paper_doi 10.1039/c2dt31686b
_journal_volume 42
_journal_year 2013
_chemical_absolute_configuration ad
_chemical_compound_source 'synthesis as described'
_chemical_formula_moiety '2(C48 H42 P2 Pt S8)'
_chemical_formula_sum 'C48 H42 P2 Pt S8'
_chemical_formula_weight 1132.32
_chemical_name_systematic
;
?
;
_space_group_IT_number 19
_symmetry_cell_setting orthorhombic
_symmetry_Int_Tables_number 19
_symmetry_space_group_name_Hall 'P 2ac 2ab'
_symmetry_space_group_name_H-M 'P 21 21 21'
_atom_sites_solution_hydrogens geom
_atom_sites_solution_primary direct
_atom_sites_solution_secondary difmap
_audit_conform_dict_location ftp://ftp.iucr.org/pub/cif_core.dic
_audit_conform_dict_name cif_core.dic
_audit_conform_dict_version 2.4
_audit_creation_date 2012-05-15T17:01:12-00:00
_audit_creation_method 'WinGX routine CIF_UPDATE'
_cell_angle_alpha 90
_cell_angle_beta 90
_cell_angle_gamma 90
_cell_formula_units_Z 8
_cell_length_a 12.5211(4)
_cell_length_b 23.7040(8)
_cell_length_c 33.0267(11)
_cell_measurement_reflns_used 9702
_cell_measurement_temperature 150(2)
_cell_measurement_theta_max 27.45
_cell_measurement_theta_min 2.21
_cell_measurement_wavelength 0.71073
_cell_volume 9802.3(6)
_computing_cell_refinement 'Bruker SMART (Bruker, 2002)'
_computing_data_collection 'Bruker SAINT (Bruker, 2002)'
_computing_data_reduction 'Bruker SAINT (Bruker, 2002)'
_computing_molecular_graphics 'Ortep-3 for Windows (Farrugia, 1997)'
_computing_publication_material
;
WinGX publication routines (Farrugia, 1999),
CRYSCAL (T. Roisnel, local program)
;
_computing_structure_refinement 'SHELXL-97 (Sheldrick, 1997)'
_computing_structure_solution 'SIR97 (Altomare et al., 1999)'
_diffrn_ambient_temperature 150(2)
_diffrn_detector 'CCD plate'
_diffrn_measured_fraction_theta_full 0.997
_diffrn_measured_fraction_theta_max 0.997
_diffrn_measurement_device_type 'APEXII, Bruker-AXS'
_diffrn_measurement_method 'CCD rotation images, thin slices'
_diffrn_radiation_monochromator graphite
_diffrn_radiation_probe x-ray
_diffrn_radiation_type MoK\a
_diffrn_radiation_wavelength 0.71073
_diffrn_reflns_av_R_equivalents 0.0477
_diffrn_reflns_av_unetI/netI 0.0922
_diffrn_reflns_limit_h_max 12
_diffrn_reflns_limit_h_min -16
_diffrn_reflns_limit_k_max 30
_diffrn_reflns_limit_k_min -30
_diffrn_reflns_limit_l_max 41
_diffrn_reflns_limit_l_min -42
_diffrn_reflns_number 48559
_diffrn_reflns_theta_full 27.48
_diffrn_reflns_theta_max 27.48
_diffrn_reflns_theta_min 2.96
_exptl_absorpt_coefficient_mu 3.302
_exptl_absorpt_correction_T_max 0.848
_exptl_absorpt_correction_T_min 0.307
_exptl_absorpt_correction_type multi-scan
_exptl_absorpt_process_details
;
[Sheldrick, G.M. (2002). SADABS Bruker AXS Inc., Madison, Wisconsin, USA]
;
_exptl_crystal_colour orange
_exptl_crystal_density_diffrn 1.535
_exptl_crystal_density_method 'not measured'
_exptl_crystal_description plate
_exptl_crystal_F_000 4528
_exptl_crystal_size_max 0.58
_exptl_crystal_size_mid 0.25
_exptl_crystal_size_min 0.05
_platon_squeeze_details
;
;
_refine_diff_density_max 1.489
_refine_diff_density_min -1.752
_refine_diff_density_rms 0.131
_refine_ls_abs_structure_details 'Flack H D (1983), Acta Cryst. A39, 876-881'
_refine_ls_abs_structure_Flack 0.057(4)
_refine_ls_extinction_method none
_refine_ls_goodness_of_fit_ref 1.001
_refine_ls_hydrogen_treatment constr
_refine_ls_matrix_type full
_refine_ls_number_parameters 775
_refine_ls_number_reflns 20527
_refine_ls_number_restraints 24
_refine_ls_restrained_S_all 1.001
_refine_ls_R_factor_all 0.0621
_refine_ls_R_factor_gt 0.0433
_refine_ls_shift/su_max 0.02
_refine_ls_shift/su_mean 0
_refine_ls_structure_factor_coef Fsqd
_refine_ls_weighting_details 'calc w=1/[\s^2^(Fo^2^)+(0.0324P)^2^+0.0000P] where P=(Fo^2^+2Fc^2^)/3'
_refine_ls_weighting_scheme calc
_refine_ls_wR_factor_gt 0.0905
_refine_ls_wR_factor_ref 0.0959
_reflns_number_gt 16284
_reflns_number_total 20527
_reflns_threshold_expression >2sigma(I)
_cod_data_source_file c2dt31686b.txt
_cod_data_source_block complex3
_cod_database_code 7020679

loop_
_symmetry_equiv_pos_as_xyz
'x, y, z'
'-x+1/2, -y, z+1/2'
'x+1/2, -y+1/2, -z'
'-x, y+1/2, -z+1/2'

loop_
_atom_site_label
_atom_site_type_symbol
_atom_site_fract_x
_atom_site_fract_y
_atom_site_fract_z
_atom_site_U_iso_or_equiv
_atom_site_adp_type
_atom_site_occupancy
_atom_site_symmetry_multiplicity
_atom_site_calc_flag
_atom_site_refinement_flags
Pt1 Pt 0.53963(2) 0.801815(9) 0.058310(7) 0.02204(6) Uani 1 1 d .
P1 P 0.66132(16) 0.76164(6) 0.01529(5) 0.0233(4) Uani 1 1 d .
P11 P 0.61220(15) 0.74324(6) 0.10637(5) 0.0231(4) Uani 1 1 d .
C121 C 0.7491(8) 0.8087(3) -0.0104(2) 0.0522(9) Uani 1 1 d D
C122 C 0.7975(7) 0.8517(3) 0.0127(2) 0.0522(9) Uani 1 1 d D
H122 H 0.7787 0.8561 0.0404 0.063 Uiso 1 1 calc R
C123 C 0.8716(7) 0.8875(3) -0.0042(2) 0.0522(9) Uani 1 1 d D
H123 H 0.9058 0.9152 0.0121 0.063 Uiso 1 1 calc R
C124 C 0.8968(7) 0.8833(3) -0.0455(2) 0.0522(9) Uani 1 1 d D
H124 H 0.9415 0.9104 -0.0582 0.063 Uiso 1 1 calc R
C125 C 0.8559(7) 0.8397(3) -0.0667(2) 0.0522(9) Uani 1 1 d D
H125 H 0.8766 0.8344 -0.0941 0.063 Uiso 1 1 calc R
C126 C 0.7845(7) 0.8026(3) -0.0493(2) 0.0522(9) Uani 1 1 d D
H126 H 0.7589 0.7717 -0.0649 0.063 Uiso 1 1 calc R
C127 C 0.6093(6) 0.7154(3) -0.0245(2) 0.0375(7) Uani 1 1 d D
C128 C 0.5344(6) 0.7369(3) -0.05053(18) 0.0375(7) Uani 1 1 d D
H128 H 0.5066 0.7737 -0.0464 0.045 Uiso 1 1 calc R
C129 C 0.4992(6) 0.7044(3) -0.08301(19) 0.0375(7) Uani 1 1 d D
H129 H 0.4468 0.719 -0.101 0.045 Uiso 1 1 calc R
C130 C 0.5408(7) 0.6501(3) -0.0893(2) 0.0375(7) Uani 1 1 d D
H130 H 0.5159 0.6275 -0.1111 0.045 Uiso 1 1 calc R
C131 C 0.6168(6) 0.6305(3) -0.06395(19) 0.0375(7) Uani 1 1 d D
H131 H 0.647 0.5942 -0.0684 0.045 Uiso 1 1 calc R
C132 C 0.6509(6) 0.6628(3) -0.0316(2) 0.0375(7) Uani 1 1 d D
H132 H 0.704 0.6483 -0.0139 0.045 Uiso 1 1 calc R
C133 C 0.7510(6) 0.7192(2) 0.04632(17) 0.0272(10) Uani 1 1 d .
H13A H 0.7887 0.6915 0.029 0.033 Uiso 1 1 calc R
H13B H 0.8051 0.7438 0.0591 0.033 Uiso 1 1 calc R
C141 C 0.7137(6) 0.7770(3) 0.13704(19) 0.0375(7) Uani 1 1 d D
C142 C 0.7753(6) 0.7466(3) 0.16438(18) 0.0375(7) Uani 1 1 d D
H142 H 0.7621 0.7075 0.1682 0.045 Uiso 1 1 calc R
C143 C 0.8561(6) 0.7730(3) 0.1862(2) 0.0375(7) Uani 1 1 d D
H143 H 0.8989 0.7516 0.2043 0.045 Uiso 1 1 calc R
C144 C 0.8747(6) 0.8302(3) 0.1815(2) 0.0375(7) Uani 1 1 d D
H144 H 0.93 0.848 0.1966 0.045 Uiso 1 1 calc R
C145 C 0.8144(6) 0.8607(3) 0.15582(19) 0.0375(7) Uani 1 1 d D
H145 H 0.8279 0.9 0.1529 0.045 Uiso 1 1 calc R
C146 C 0.7314(6) 0.8355(3) 0.13296(19) 0.0375(7) Uani 1 1 d D
H146 H 0.6886 0.8576 0.1153 0.045 Uiso 1 1 calc R
C147 C 0.5325(6) 0.7045(3) 0.14272(19) 0.0342(7) Uani 1 1 d D
C148 C 0.5497(6) 0.6487(3) 0.15141(18) 0.0342(7) Uani 1 1 d D
H148 H 0.604 0.6284 0.1376 0.041 Uiso 1 1 calc R
C149 C 0.4876(6) 0.6219(3) 0.18049(19) 0.0342(7) Uani 1 1 d D
H149 H 0.5001 0.5833 0.1864 0.041 Uiso 1 1 calc R
C150 C 0.4105(6) 0.6496(3) 0.2004(2) 0.0342(7) Uani 1 1 d D
H150 H 0.3699 0.6308 0.2207 0.041 Uiso 1 1 calc R
C151 C 0.3906(6) 0.7044(3) 0.19164(19) 0.0342(7) Uani 1 1 d D
H151 H 0.3348 0.724 0.2052 0.041 Uiso 1 1 calc R
C152 C 0.4518(6) 0.7317(3) 0.16291(19) 0.0342(7) Uani 1 1 d D
H152 H 0.4377 0.7702 0.157 0.041 Uiso 1 1 calc R
C153 C 0.6883(6) 0.6883(2) 0.07893(17) 0.0272(10) Uani 1 1 d .
H15A H 0.7373 0.6683 0.0976 0.033 Uiso 1 1 calc R
H15B H 0.6392 0.6604 0.0666 0.033 Uiso 1 1 calc R
S4A S 0.42981(15) 0.90209(7) -0.09265(5) 0.0300(4) Uani 1 1 d .
S3A S 0.25995(19) 0.98574(7) -0.07836(5) 0.0395(5) Uani 1 1 d .
S2A S 0.37328(16) 0.90335(7) -0.18937(5) 0.0333(4) Uani 1 1 d .
S1A S 0.20654(16) 0.98817(7) -0.17472(5) 0.0337(4) Uani 1 1 d .
C1A C 0.1342(6) 0.9819(3) -0.2540(2) 0.0421(10) Uani 1 1 d .
H1A1 H 0.1443 0.9634 -0.2802 0.063 Uiso 1 1 calc R
H1A2 H 0.1472 1.0225 -0.2568 0.063 Uiso 1 1 calc R
H1A3 H 0.0608 0.9757 -0.2446 0.063 Uiso 1 1 calc R
C2A C 0.2114(7) 0.9574(3) -0.2236(2) 0.0421(10) Uani 1 1 d .
C3A C 0.2859(7) 0.9195(3) -0.2304(2) 0.0421(10) Uani 1 1 d .
C4A C 0.3055(7) 0.8871(3) -0.26837(19) 0.0421(10) Uani 1 1 d .
H4A1 H 0.3177 0.8473 -0.2617 0.063 Uiso 1 1 calc R
H4A2 H 0.3685 0.9023 -0.2822 0.063 Uiso 1 1 calc R
H4A3 H 0.2432 0.8903 -0.2862 0.063 Uiso 1 1 calc R
C5A C 0.3033(6) 0.9441(2) -0.15298(19) 0.0278(16) Uani 1 1 d .
C6A C 0.3271(6) 0.9441(2) -0.11360(17) 0.0272(15) Uani 1 1 d .
C7A C 0.2700(8) 0.9712(3) 0.0051(2) 0.048(2) Uani 1 1 d .
H7A1 H 0.3082 0.9513 0.0267 0.071 Uiso 1 1 calc R
H7A2 H 0.1937 0.9622 0.0066 0.071 Uiso 1 1 calc R
H7A3 H 0.28 1.0119 0.0083 0.071 Uiso 1 1 calc R
C8A C 0.3138(6) 0.9526(2) -0.03607(18) 0.0280(16) Uani 1 1 d .
C9A C 0.3912(6) 0.9141(2) -0.04155(17) 0.0266(15) Uani 1 1 d .
C10A C 0.4426(6) 0.8813(2) -0.01090(18) 0.0268(16) Uani 1 1 d .
C11A C 0.4844(6) 0.8516(2) 0.01414(17) 0.0284(12) Uani 1 1 d .
S1B S 0.0607(2) 0.93775(7) 0.26891(6) 0.0516(6) Uani 1 1 d .
S2B S 0.14444(19) 0.82217(8) 0.26909(6) 0.0466(5) Uani 1 1 d .
S3B S 0.15648(19) 0.95779(7) 0.17898(6) 0.0422(5) Uani 1 1 d .
S4B S 0.23132(17) 0.84107(7) 0.17631(6) 0.0399(5) Uani 1 1 d .
C1B C 0.0280(9) 0.9366(3) 0.3511(2) 0.0703(16) Uani 1 1 d .
H1B1 H -0.04 0.9198 0.3595 0.105 Uiso 1 1 calc R
H1B2 H 0.0164 0.9761 0.3434 0.105 Uiso 1 1 calc R
H1B3 H 0.079 0.9349 0.3735 0.105 Uiso 1 1 calc R
C2B C 0.0713(9) 0.9048(4) 0.3158(2) 0.0703(16) Uani 1 1 d .
C3B C 0.1071(9) 0.8529(4) 0.3163(2) 0.0703(16) Uani 1 1 d .
C4B C 0.1194(9) 0.8127(3) 0.3524(2) 0.0703(16) Uani 1 1 d .
H4B1 H 0.1942 0.8119 0.361 0.105 Uiso 1 1 calc R
H4B2 H 0.0971 0.7747 0.3444 0.105 Uiso 1 1 calc R
H4B3 H 0.0746 0.8258 0.3748 0.105 Uiso 1 1 calc R
C5B C 0.1297(7) 0.8856(3) 0.2423(2) 0.0372(18) Uani 1 1 d .
C6B C 0.1682(6) 0.8939(3) 0.2050(2) 0.0364(18) Uani 1 1 d .
C7B C 0.2971(8) 0.9883(3) 0.1186(2) 0.056(3) Uani 1 1 d .
H7B1 H 0.3526 0.974 0.1003 0.084 Uiso 1 1 calc R
H7B2 H 0.3268 1.0186 0.1354 0.084 Uiso 1 1 calc R
H7B3 H 0.2373 1.003 0.1026 0.084 Uiso 1 1 calc R
C8B C 0.2603(7) 0.9435(3) 0.14399(18) 0.0380(19) Uani 1 1 d .
C9B C 0.2937(6) 0.8894(3) 0.14278(19) 0.0361(18) Uani 1 1 d .
C10B C 0.3743(7) 0.8656(3) 0.1167(2) 0.0360(18) Uani 1 1 d .
C11B C 0.4367(6) 0.8402(2) 0.09634(18) 0.0284(12) Uani 1 1 d .
Pt2 Pt 0.25261(2) 0.184093(9) 0.053990(7) 0.02714(7) Uani 1 1 d .
P2 P 0.38056(17) 0.22142(8) 0.01267(5) 0.0362(5) Uani 1 1 d .
P22 P 0.33628(17) 0.23266(7) 0.10503(5) 0.0316(4) Uani 1 1 d .
C221 C 0.4626(8) 0.1723(4) -0.0158(3) 0.0685(11) Uani 1 1 d D
C222 C 0.4466(8) 0.1155(4) -0.0138(2) 0.0685(11) Uani 1 1 d D
H222 H 0.3896 0.1005 0.0018 0.082 Uiso 1 1 calc R
C223 C 0.5144(7) 0.0801(4) -0.0348(2) 0.0685(11) Uani 1 1 d D
H223 H 0.5 0.0408 -0.0345 0.082 Uiso 1 1 calc R
C224 C 0.5988(7) 0.0983(4) -0.0553(3) 0.0685(11) Uani 1 1 d D
H224 H 0.6469 0.0728 -0.0679 0.082 Uiso 1 1 calc R
C225 C 0.6133(7) 0.1552(4) -0.0574(3) 0.0685(11) Uani 1 1 d D
H225 H 0.6721 0.1691 -0.0726 0.082 Uiso 1 1 calc R
C226 C 0.5475(7) 0.1931(4) -0.0388(2) 0.0685(11) Uani 1 1 d D
H226 H 0.5592 0.2325 -0.0415 0.082 Uiso 1 1 calc R
C227 C 0.3336(8) 0.2714(3) -0.0244(2) 0.0607(11) Uani 1 1 d D
C228 C 0.2760(7) 0.2544(3) -0.0571(2) 0.0607(11) Uani 1 1 d D
H228 H 0.2621 0.2153 -0.0604 0.073 Uiso 1 1 calc R
C229 C 0.2367(8) 0.2919(3) -0.0857(2) 0.0607(11) Uani 1 1 d D
H229 H 0.1968 0.2779 -0.108 0.073 Uiso 1 1 calc R
C230 C 0.2537(9) 0.3464(3) -0.0824(2) 0.0607(11) Uani 1 1 d D
H230 H 0.2253 0.3721 -0.1016 0.073 Uiso 1 1 calc R
C231 C 0.3145(8) 0.3652(3) -0.0499(2) 0.0607(11) Uani 1 1 d D
H231 H 0.3288 0.4044 -0.0473 0.073 Uiso 1 1 calc R
C232 C 0.3546(8) 0.3284(3) -0.0212(2) 0.0607(11) Uani 1 1 d D
H232 H 0.3964 0.3423 0.0007 0.073 Uiso 1 1 calc R
C233 C 0.4803(7) 0.2576(3) 0.04453(19) 0.0486(16) Uani 1 1 d .
H23A H 0.5336 0.2301 0.0546 0.058 Uiso 1 1 calc R
H23B H 0.518 0.2867 0.0285 0.058 Uiso 1 1 calc R
C241 C 0.4293(7) 0.1916(4) 0.1352(2) 0.0553(10) Uani 1 1 d D
C242 C 0.4895(7) 0.2166(4) 0.1653(2) 0.0553(10) Uani 1 1 d D
H242 H 0.4791 0.2554 0.1715 0.066 Uiso 1 1 calc R
C243 C 0.5639(7) 0.1863(3) 0.1865(2) 0.0553(10) Uani 1 1 d D
H243 H 0.6053 0.2046 0.2067 0.066 Uiso 1 1 calc R
C244 C 0.5798(8) 0.1308(3) 0.1792(2) 0.0553(10) Uani 1 1 d D
H244 H 0.6318 0.11 0.1939 0.066 Uiso 1 1 calc R
C245 C 0.5190(7) 0.1057(4) 0.1502(2) 0.0553(10) Uani 1 1 d D
H245 H 0.5275 0.0664 0.1455 0.066 Uiso 1 1 calc R
C246 C 0.4456(8) 0.1353(3) 0.1275(2) 0.0553(10) Uani 1 1 d D
H246 H 0.4065 0.1169 0.1067 0.066 Uiso 1 1 calc R
C247 C 0.2619(7) 0.2701(3) 0.14369(19) 0.0378(7) Uani 1 1 d D
C248 C 0.2708(6) 0.3277(3) 0.15029(19) 0.0378(7) Uani 1 1 d D
H248 H 0.3171 0.3494 0.1336 0.045 Uiso 1 1 calc R
C249 C 0.2130(6) 0.3546(3) 0.18111(19) 0.0378(7) Uani 1 1 d D
H249 H 0.2203 0.394 0.1854 0.045 Uiso 1 1 calc R
C250 C 0.1462(7) 0.3236(3) 0.20485(19) 0.0378(7) Uani 1 1 d D
H250 H 0.1069 0.3414 0.2259 0.045 Uiso 1 1 calc R
C251 C 0.1355(7) 0.2660(3) 0.19845(19) 0.0378(7) Uani 1 1 d D
H251 H 0.0893 0.2443 0.2152 0.045 Uiso 1 1 calc R
C252 C 0.1926(6) 0.2401(3) 0.16739(19) 0.0378(7) Uani 1 1 d D
H252 H 0.1832 0.2009 0.1626 0.045 Uiso 1 1 calc R
C253 C 0.4212(7) 0.2850(3) 0.0802(2) 0.0486(16) Uani 1 1 d .
H25A H 0.3769 0.3167 0.0704 0.058 Uiso 1 1 calc R
H25B H 0.4736 0.3001 0.0999 0.058 Uiso 1 1 calc R
S1C S -0.08954(16) 0.03826(6) -0.19241(5) 0.0287(4) Uani 1 1 d .
S2C S 0.06928(16) 0.12853(7) -0.19980(5) 0.0341(4) Uani 1 1 d .
S3C S -0.04204(19) 0.02947(7) -0.09599(5) 0.0348(4) Uani 1 1 d .
S4C S 0.12930(15) 0.11429(6) -0.10411(4) 0.0239(4) Uani 1 1 d .
C1C C -0.1722(7) 0.0603(3) -0.26843(19) 0.046(2) Uani 1 1 d .
H1C1 H -0.2442 0.0694 -0.2588 0.069 Uiso 1 1 calc R
H1C2 H -0.1667 0.0196 -0.2731 0.069 Uiso 1 1 calc R
H1C3 H -0.1582 0.0805 -0.2938 0.069 Uiso 1 1 calc R
C2C C -0.0921(6) 0.0778(3) -0.23721(18) 0.0315(17) Uani 1 1 d .
C3C C -0.0197(6) 0.1194(3) -0.24018(18) 0.0319(17) Uani 1 1 d .
C4C C -0.0073(8) 0.1603(3) -0.2752(2) 0.056(2) Uani 1 1 d .
H4C1 H -0.0409 0.1445 -0.2994 0.084 Uiso 1 1 calc R
H4C2 H 0.0688 0.1667 -0.2804 0.084 Uiso 1 1 calc R
H4C3 H -0.0416 0.1962 -0.2683 0.084 Uiso 1 1 calc R
C5C C 0.0034(6) 0.0806(2) -0.16775(17) 0.0235(15) Uani 1 1 d .
C6C C 0.0270(5) 0.0764(2) -0.12820(17) 0.0228(14) Uani 1 1 d .
C7C C -0.0285(8) 0.0330(3) -0.01198(18) 0.044(2) Uani 1 1 d .
H7C1 H -0.0035 -0.006 -0.0089 0.065 Uiso 1 1 calc R
H7C2 H -0.1068 0.0336 -0.0119 0.065 Uiso 1 1 calc R
H7C3 H -0.0016 0.0559 0.0105 0.065 Uiso 1 1 calc R
C8C C 0.0123(6) 0.0568(2) -0.05172(18) 0.0276(15) Uani 1 1 d .
C9C C 0.0899(5) 0.0955(2) -0.05430(18) 0.0233(14) Uani 1 1 d .
C10C C 0.1445(6) 0.1214(2) -0.02144(18) 0.0254(15) Uani 1 1 d .
C11C C 0.1860(6) 0.1435(2) 0.00749(18) 0.0259(11) Uani 1 1 d .
S1D S -0.18079(17) 0.05165(7) 0.27678(5) 0.0352(5) Uani 1 1 d .
S2D S -0.10830(16) 0.16931(7) 0.27017(5) 0.0342(4) Uani 1 1 d .
S3D S -0.13266(17) 0.03652(7) 0.17758(5) 0.0370(5) Uani 1 1 d .
S4D S -0.05462(17) 0.15331(7) 0.17595(5) 0.0364(5) Uani 1 1 d .
C1D C -0.2017(7) 0.0585(3) 0.35994(19) 0.042(2) Uani 1 1 d .
H1D1 H -0.1699 0.0762 0.3839 0.063 Uiso 1 1 calc R
H1D2 H -0.1776 0.0193 0.3581 0.063 Uiso 1 1 calc R
H1D3 H -0.2797 0.0594 0.3622 0.063 Uiso 1 1 calc R
C2D C -0.1673(6) 0.0905(3) 0.32213(19) 0.0359(18) Uani 1 1 d .
C3D C -0.1354(6) 0.1438(3) 0.3191(2) 0.0311(16) Uani 1 1 d .
C4D C -0.1193(7) 0.1862(3) 0.3523(2) 0.0418(19) Uani 1 1 d .
H4D1 H -0.1471 0.171 0.3778 0.063 Uiso 1 1 calc R
H4D2 H -0.1573 0.2211 0.3456 0.063 Uiso 1 1 calc R
H4D3 H -0.0429 0.1942 0.3553 0.063 Uiso 1 1 calc R
C5D C -0.1296(6) 0.1050(3) 0.2451(2) 0.0327(17) Uani 1 1 d .
C6D C -0.1074(6) 0.0987(3) 0.20578(19) 0.0303(16) Uani 1 1 d .
C7D C -0.0305(8) 0.0091(3) 0.1049(2) 0.045(2) Uani 1 1 d .
H7D1 H -0.0998 -0.0015 0.0934 0.068 Uiso 1 1 calc R
H7D2 H 0.0029 -0.024 0.1173 0.068 Uiso 1 1 calc R
H7D3 H 0.0158 0.0237 0.0834 0.068 Uiso 1 1 calc R
C8D C -0.0470(7) 0.0556(3) 0.13769(18) 0.0351(17) Uani 1 1 d .
C9D C -0.0071(6) 0.1074(3) 0.13728(19) 0.0334(18) Uani 1 1 d .
C10D C 0.0700(7) 0.1299(3) 0.10918(19) 0.0354(18) Uani 1 1 d .
C11D C 0.1389(6) 0.1511(3) 0.08980(18) 0.0259(11) Uani 1 1 d .

loop_
_atom_site_aniso_label
_atom_site_aniso_U_11
_atom_site_aniso_U_22
_atom_site_aniso_U_33
_atom_site_aniso_U_23
_atom_site_aniso_U_13
_atom_site_aniso_U_12
Pt1 0.02447(13) 0.02104(10) 0.02060(10) 0.00075(9) -0.00150(13) 0.00238(11)
P1 0.0272(10) 0.0224(7) 0.0203(8) 0.0015(6) -0.0016(9) 0.0007(8)
P11 0.0237(10) 0.0239(8) 0.0219(8) 0.0015(6) 0.0004(8) 0.0017(8)
C121 0.065(3) 0.0499(18) 0.0411(17) 0.0043(13) 0.013(2) -0.0145(19)
C122 0.065(3) 0.0499(18) 0.0411(17) 0.0043(13) 0.013(2) -0.0145(19)
C123 0.065(3) 0.0499(18) 0.0411(17) 0.0043(13) 0.013(2) -0.0145(19)
C124 0.065(3) 0.0499(18) 0.0411(17) 0.0043(13) 0.013(2) -0.0145(19)
C125 0.065(3) 0.0499(18) 0.0411(17) 0.0043(13) 0.013(2) -0.0145(19)
C126 0.065(3) 0.0499(18) 0.0411(17) 0.0043(13) 0.013(2) -0.0145(19)
C127 0.0370(19) 0.0404(16) 0.0351(15) -0.0086(12) -0.0049(16) 0.0065(16)
C128 0.0370(19) 0.0404(16) 0.0351(15) -0.0086(12) -0.0049(16) 0.0065(16)
C129 0.0370(19) 0.0404(16) 0.0351(15) -0.0086(12) -0.0049(16) 0.0065(16)
C130 0.0370(19) 0.0404(16) 0.0351(15) -0.0086(12) -0.0049(16) 0.0065(16)
C131 0.0370(19) 0.0404(16) 0.0351(15) -0.0086(12) -0.0049(16) 0.0065(16)
C132 0.0370(19) 0.0404(16) 0.0351(15) -0.0086(12) -0.0049(16) 0.0065(16)
C133 0.026(3) 0.027(2) 0.028(2) 0.0031(17) 0.000(2) 0.004(2)
C141 0.0271(17) 0.0557(17) 0.0297(14) -0.0085(13) 0.0040(14) -0.0024(17)
C142 0.0271(17) 0.0557(17) 0.0297(14) -0.0085(13) 0.0040(14) -0.0024(17)
C143 0.0271(17) 0.0557(17) 0.0297(14) -0.0085(13) 0.0040(14) -0.0024(17)
C144 0.0271(17) 0.0557(17) 0.0297(14) -0.0085(13) 0.0040(14) -0.0024(17)
C145 0.0271(17) 0.0557(17) 0.0297(14) -0.0085(13) 0.0040(14) -0.0024(17)
C146 0.0271(17) 0.0557(17) 0.0297(14) -0.0085(13) 0.0040(14) -0.0024(17)
C147 0.0324(17) 0.0344(14) 0.0357(15) 0.0065(11) 0.0012(15) -0.0061(16)
C148 0.0324(17) 0.0344(14) 0.0357(15) 0.0065(11) 0.0012(15) -0.0061(16)
C149 0.0324(17) 0.0344(14) 0.0357(15) 0.0065(11) 0.0012(15) -0.0061(16)
C150 0.0324(17) 0.0344(14) 0.0357(15) 0.0065(11) 0.0012(15) -0.0061(16)
C151 0.0324(17) 0.0344(14) 0.0357(15) 0.0065(11) 0.0012(15) -0.0061(16)
C152 0.0324(17) 0.0344(14) 0.0357(15) 0.0065(11) 0.0012(15) -0.0061(16)
C153 0.026(3) 0.027(2) 0.028(2) 0.0031(17) 0.000(2) 0.004(2)
S4A 0.0261(10) 0.0339(8) 0.0299(8) 0.0063(7) 0.0007(9) 0.0098(9)
S3A 0.0501(13) 0.0394(9) 0.0290(8) 0.0065(7) 0.0001(11) 0.0221(11)
S2A 0.0308(11) 0.0366(9) 0.0325(9) 0.0006(7) 0.0018(9) 0.0107(9)
S1A 0.0369(11) 0.0375(9) 0.0269(8) 0.0010(7) -0.0019(9) 0.0173(9)
C1A 0.039(3) 0.056(2) 0.0313(18) -0.0003(17) 0.002(2) 0.007(2)
C2A 0.039(3) 0.056(2) 0.0313(18) -0.0003(17) 0.002(2) 0.007(2)
C3A 0.039(3) 0.056(2) 0.0313(18) -0.0003(17) 0.002(2) 0.007(2)
C4A 0.039(3) 0.056(2) 0.0313(18) -0.0003(17) 0.002(2) 0.007(2)
C5A 0.024(4) 0.024(3) 0.035(4) 0.005(3) -0.003(4) 0.011(3)
C6A 0.031(4) 0.028(3) 0.023(3) 0.005(3) -0.004(3) 0.008(3)
C7A 0.066(7) 0.041(4) 0.035(4) 0.006(3) 0.015(5) 0.008(5)
C8A 0.037(4) 0.020(3) 0.027(3) -0.002(2) 0.004(4) 0.008(3)
C9A 0.031(4) 0.030(3) 0.019(3) -0.003(2) -0.001(3) 0.000(3)
C10A 0.029(4) 0.024(3) 0.028(3) 0.002(3) 0.000(4) -0.004(3)
C11A 0.041(4) 0.024(2) 0.020(2) 0.0007(18) -0.006(3) -0.003(3)
S1B 0.0725(18) 0.0352(9) 0.0471(11) -0.0129(8) 0.0260(13) -0.0128(12)
S2B 0.0467(13) 0.0419(10) 0.0511(11) 0.0035(9) -0.0043(11) -0.0080(11)
S3B 0.0493(14) 0.0403(10) 0.0369(10) -0.0062(8) 0.0056(11) 0.0171(11)
S4B 0.0393(12) 0.0330(9) 0.0475(10) -0.0050(7) 0.0062(11) 0.0076(10)
C1B 0.098(4) 0.069(3) 0.044(2) -0.010(2) 0.010(3) -0.053(3)
C2B 0.098(4) 0.069(3) 0.044(2) -0.010(2) 0.010(3) -0.053(3)
C3B 0.098(4) 0.069(3) 0.044(2) -0.010(2) 0.010(3) -0.053(3)
C4B 0.098(4) 0.069(3) 0.044(2) -0.010(2) 0.010(3) -0.053(3)
C5B 0.036(5) 0.036(4) 0.039(4) -0.004(3) -0.006(4) -0.006(4)
C6B 0.031(4) 0.037(4) 0.041(4) -0.008(3) -0.007(4) 0.005(4)
C7B 0.071(7) 0.051(5) 0.047(5) 0.006(4) 0.016(5) 0.007(5)
C8B 0.046(5) 0.042(4) 0.027(3) -0.010(3) -0.003(4) 0.021(4)
C9B 0.036(5) 0.044(4) 0.029(3) -0.010(3) 0.004(4) -0.005(4)
C10B 0.044(5) 0.034(4) 0.030(4) 0.001(3) -0.006(4) 0.001(4)
C11B 0.041(4) 0.024(2) 0.020(2) 0.0007(18) -0.006(3) -0.003(3)
Pt2 0.02625(14) 0.03592(13) 0.01923(11) 0.00130(10) -0.00023(14) -0.01327(13)
P2 0.0363(12) 0.0523(11) 0.0201(8) 0.0012(8) 0.0001(9) -0.0234(11)
P22 0.0353(12) 0.0391(9) 0.0206(8) 0.0021(7) -0.0060(9) -0.0180(10)
C221 0.044(2) 0.098(3) 0.064(2) -0.004(2) 0.018(2) -0.005(3)
C222 0.044(2) 0.098(3) 0.064(2) -0.004(2) 0.018(2) -0.005(3)
C223 0.044(2) 0.098(3) 0.064(2) -0.004(2) 0.018(2) -0.005(3)
C224 0.044(2) 0.098(3) 0.064(2) -0.004(2) 0.018(2) -0.005(3)
C225 0.044(2) 0.098(3) 0.064(2) -0.004(2) 0.018(2) -0.005(3)
C226 0.044(2) 0.098(3) 0.064(2) -0.004(2) 0.018(2) -0.005(3)
C227 0.088(3) 0.0526(18) 0.0412(17) 0.0067(14) -0.023(2) -0.018(2)
C228 0.088(3) 0.0526(18) 0.0412(17) 0.0067(14) -0.023(2) -0.018(2)
C229 0.088(3) 0.0526(18) 0.0412(17) 0.0067(14) -0.023(2) -0.018(2)
C230 0.088(3) 0.0526(18) 0.0412(17) 0.0067(14) -0.023(2) -0.018(2)
C231 0.088(3) 0.0526(18) 0.0412(17) 0.0067(14) -0.023(2) -0.018(2)
C232 0.088(3) 0.0526(18) 0.0412(17) 0.0067(14) -0.023(2) -0.018(2)
C233 0.049(4) 0.068(4) 0.029(2) 0.010(2) -0.012(3) -0.040(3)
C241 0.051(2) 0.072(2) 0.0425(18) -0.0065(16) -0.0117(18) 0.005(2)
C242 0.051(2) 0.072(2) 0.0425(18) -0.0065(16) -0.0117(18) 0.005(2)
C243 0.051(2) 0.072(2) 0.0425(18) -0.0065(16) -0.0117(18) 0.005(2)
C244 0.051(2) 0.072(2) 0.0425(18) -0.0065(16) -0.0117(18) 0.005(2)
C245 0.051(2) 0.072(2) 0.0425(18) -0.0065(16) -0.0117(18) 0.005(2)
C246 0.051(2) 0.072(2) 0.0425(18) -0.0065(16) -0.0117(18) 0.005(2)
C247 0.044(2) 0.0379(15) 0.0321(15) -0.0036(11) -0.0040(15) -0.0049(17)
C248 0.044(2) 0.0379(15) 0.0321(15) -0.0036(11) -0.0040(15) -0.0049(17)
C249 0.044(2) 0.0379(15) 0.0321(15) -0.0036(11) -0.0040(15) -0.0049(17)
C250 0.044(2) 0.0379(15) 0.0321(15) -0.0036(11) -0.0040(15) -0.0049(17)
C251 0.044(2) 0.0379(15) 0.0321(15) -0.0036(11) -0.0040(15) -0.0049(17)
C252 0.044(2) 0.0379(15) 0.0321(15) -0.0036(11) -0.0040(15) -0.0049(17)
C253 0.049(4) 0.068(4) 0.029(2) 0.010(2) -0.012(3) -0.040(3)
S1C 0.0341(11) 0.0281(8) 0.0239(8) 0.0022(6) -0.0060(9) -0.0026(9)
S2C 0.0342(11) 0.0363(9) 0.0317(9) 0.0032(7) 0.0016(9) -0.0069(9)
S3C 0.0470(13) 0.0320(8) 0.0255(8) -0.0010(6) -0.0047(10) -0.0134(10)
S4C 0.0237(9) 0.0248(8) 0.0233(8) -0.0002(6) -0.0018(8) -0.0004(8)
C1C 0.040(5) 0.072(5) 0.027(4) 0.010(4) -0.010(4) -0.014(5)
C2C 0.037(5) 0.036(4) 0.022(3) 0.007(3) -0.002(4) 0.005(4)
C3C 0.027(4) 0.047(4) 0.022(3) 0.006(3) 0.002(3) 0.003(4)
C4C 0.060(6) 0.060(5) 0.048(4) 0.029(4) -0.012(5) -0.019(5)
C5C 0.030(4) 0.018(3) 0.023(3) -0.001(2) -0.004(3) 0.009(3)
C6C 0.019(4) 0.017(3) 0.032(3) -0.006(2) -0.001(3) 0.000(3)
C7C 0.063(6) 0.042(4) 0.025(3) 0.003(3) -0.007(4) -0.017(5)
C8C 0.037(4) 0.022(3) 0.024(3) -0.003(2) -0.005(4) -0.001(3)
C9C 0.029(4) 0.018(3) 0.022(3) 0.000(3) -0.003(4) 0.002(3)
C10C 0.025(4) 0.025(3) 0.026(3) -0.002(3) 0.004(3) 0.001(3)
C11C 0.025(3) 0.030(2) 0.022(2) -0.0009(18) 0.002(2) -0.009(2)
S1D 0.0389(12) 0.0341(9) 0.0328(9) -0.0005(7) 0.0112(10) -0.0068(9)
S2D 0.0353(11) 0.0317(8) 0.0355(9) 0.0027(7) 0.0045(9) -0.0014(9)
S3D 0.0407(12) 0.0408(9) 0.0296(9) -0.0005(7) 0.0090(10) -0.0143(10)
S4D 0.0387(12) 0.0369(9) 0.0337(9) 0.0078(7) 0.0064(10) -0.0082(10)
C1D 0.042(5) 0.056(4) 0.027(3) -0.001(3) 0.005(4) -0.014(4)
C2D 0.031(4) 0.047(4) 0.029(4) -0.003(3) 0.002(4) -0.004(4)
C3D 0.027(4) 0.029(3) 0.037(4) 0.002(3) 0.002(4) -0.002(3)
C4D 0.038(5) 0.041(4) 0.046(4) -0.004(3) -0.003(4) 0.010(4)
C5D 0.029(4) 0.032(3) 0.038(4) 0.004(3) 0.007(4) -0.004(4)
C6D 0.028(4) 0.034(3) 0.028(3) 0.002(3) 0.010(4) -0.005(4)
C7D 0.049(5) 0.057(4) 0.030(4) 0.007(3) 0.010(4) -0.003(5)
C8D 0.031(4) 0.053(4) 0.021(3) -0.001(3) 0.005(4) -0.005(4)
C9D 0.030(4) 0.044(4) 0.025(3) 0.007(3) 0.003(4) -0.012(4)
C10D 0.039(5) 0.043(4) 0.025(3) 0.004(3) 0.000(4) -0.001(4)
C11D 0.025(3) 0.030(2) 0.022(2) -0.0009(18) 0.002(2) -0.009(2)

loop_
_atom_type_symbol
_atom_type_description
_atom_type_scat_dispersion_real
_atom_type_scat_dispersion_imag
_atom_type_scat_source
C C 0.0033 0.0016 'International Tables Vol C Tables 4.2.6.8 and 6.1.1.4'
H H 0 0 'International Tables Vol C Tables 4.2.6.8 and 6.1.1.4'
P P 0.1023 0.0942 'International Tables Vol C Tables 4.2.6.8 and 6.1.1.4'
S S 0.1246 0.1234 'International Tables Vol C Tables 4.2.6.8 and 6.1.1.4'
Pt Pt -1.7033 8.3905 'International Tables Vol C Tables 4.2.6.8 and 6.1.1.4'

loop_
_geom_angle_atom_site_label_1
_geom_angle_atom_site_label_2
_geom_angle_atom_site_label_3
_geom_angle
C11A Pt1 C11B 88.1(3)
C11A Pt1 P1 91.3(2)
C11B Pt1 P1 177.48(19)
C11A Pt1 P11 176.3(2)
C11B Pt1 P11 95.46(17)
P1 Pt1 P11 85.08(6)
C121 P1 C133 103.5(4)
C121 P1 C127 104.7(3)
C133 P1 C127 107.0(3)
C121 P1 Pt1 116.4(3)
C133 P1 Pt1 106.9(2)
C127 P1 Pt1 117.2(3)
C147 P11 C141 103.9(3)
C147 P11 C153 104.6(3)
C141 P11 C153 102.9(3)
C147 P11 Pt1 123.1(2)
C141 P11 Pt1 113.4(2)
C153 P11 Pt1 106.90(19)
C126 C121 C122 116.4(7)
C126 C121 P1 125.5(6)
C122 C121 P1 117.5(5)
C123 C122 C121 121.1(7)
C123 C122 H122 119.4
C121 C122 H122 119.4
C122 C123 C124 120.1(8)
C122 C123 H123 119.9
C124 C123 H123 119.9
C125 C124 C123 118.3(7)
C125 C124 H124 120.9
C123 C124 H124 120.9
C124 C125 C126 121.2(7)
C124 C125 H125 119.4
C126 C125 H125 119.4
C121 C126 C125 122.3(7)
C121 C126 H126 118.9
C125 C126 H126 118.9
C128 C127 C132 119.5(6)
C128 C127 P1 118.1(5)
C132 C127 P1 122.1(6)
C127 C128 C129 119.6(6)
C127 C128 H128 120.2
C129 C128 H128 120.2
C128 C129 C130 120.2(7)
C128 C129 H129 119.9
C130 C129 H129 119.9
C131 C130 C129 119.1(6)
C131 C130 H130 120.5
C129 C130 H130 120.5
C130 C131 C132 120.4(6)
C130 C131 H131 119.8
C132 C131 H131 119.8
C127 C132 C131 121.2(7)
C127 C132 H132 119.4
C131 C132 H132 119.4
C153 C133 P1 110.3(5)
C153 C133 H13A 109.6
P1 C133 H13A 109.6
C153 C133 H13B 109.6
P1 C133 H13B 109.6
H13A C133 H13B 108.1
C142 C141 C146 119.1(7)
C142 C141 P11 121.6(5)
C146 C141 P11 119.4(6)
C141 C142 C143 120.4(7)
C141 C142 H142 119.8
C143 C142 H142 119.8
C144 C143 C142 120.4(7)
C144 C143 H143 119.8
C142 C143 H143 119.8
C145 C144 C143 120.1(7)
C145 C144 H144 120
C143 C144 H144 120
C144 C145 C146 121.4(7)
C144 C145 H145 119.3
C146 C145 H145 119.3
C141 C146 C145 118.6(7)
C141 C146 H146 120.7
C145 C146 H146 120.7
C152 C147 C148 117.9(6)
C152 C147 P11 119.4(5)
C148 C147 P11 122.8(6)
C147 C148 C149 119.8(7)
C147 C148 H148 120.1
C149 C148 H148 120.1
C150 C149 C148 121.3(6)
C150 C149 H149 119.3
C148 C149 H149 119.3
C149 C150 C151 119.7(7)
C149 C150 H150 120.1
C151 C150 H150 120.1
C150 C151 C152 119.7(7)
C150 C151 H151 120.2
C152 C151 H151 120.2
C147 C152 C151 121.6(6)
C147 C152 H152 119.2
C151 C152 H152 119.2
C133 C153 P11 105.9(4)
C133 C153 H15A 110.6
P11 C153 H15A 110.6
C133 C153 H15B 110.6
P11 C153 H15B 110.6
H15A C153 H15B 108.7
C6A S4A C9A 94.8(3)
C8A S3A C6A 95.4(3)
C5A S2A C3A 95.5(3)
C5A S1A C2A 95.9(3)
C2A C1A H1A1 109.5
C2A C1A H1A2 109.5
H1A1 C1A H1A2 109.5
C2A C1A H1A3 109.5
H1A1 C1A H1A3 109.5
H1A2 C1A H1A3 109.5
C3A C2A C1A 127.1(7)
C3A C2A S1A 117.6(6)
C1A C2A S1A 115.1(5)
C2A C3A C4A 127.8(7)
C2A C3A S2A 116.8(5)
C4A C3A S2A 115.3(6)
C3A C4A H4A1 109.5
C3A C4A H4A2 109.5
H4A1 C4A H4A2 109.5
C3A C4A H4A3 109.5
H4A1 C4A H4A3 109.5
H4A2 C4A H4A3 109.5
C6A C5A S1A 123.6(5)
C6A C5A S2A 123.4(5)
S1A C5A S2A 112.8(3)
C5A C6A S3A 122.9(5)
C5A C6A S4A 122.9(5)
S3A C6A S4A 114.1(3)
C8A C7A H7A1 109.5
C8A C7A H7A2 109.5
H7A1 C7A H7A2 109.5
C8A C7A H7A3 109.5
H7A1 C7A H7A3 109.5
H7A2 C7A H7A3 109.5
C9A C8A C7A 125.0(6)
C9A C8A S3A 118.6(5)
C7A C8A S3A 116.4(5)
C8A C9A C10A 126.8(6)
C8A C9A S4A 115.6(5)
C10A C9A S4A 117.6(5)
C11A C10A C9A 177.1(6)
C10A C11A Pt1 174.4(7)
C2B S1B C5B 95.3(4)
C5B S2B C3B 93.6(4)
C6B S3B C8B 95.4(3)
C6B S4B C9B 94.3(3)
C2B C1B H1B1 109.5
C2B C1B H1B2 109.5
H1B1 C1B H1B2 109.5
C2B C1B H1B3 109.5
H1B1 C1B H1B3 109.5
H1B2 C1B H1B3 109.5
C3B C2B C1B 126.1(8)
C3B C2B S1B 117.3(7)
C1B C2B S1B 116.2(7)
C2B C3B C4B 128.9(8)
C2B C3B S2B 117.5(7)
C4B C3B S2B 113.5(7)
C3B C4B H4B1 109.5
C3B C4B H4B2 109.5
H4B1 C4B H4B2 109.5
C3B C4B H4B3 109.5
H4B1 C4B H4B3 109.5
H4B2 C4B H4B3 109.5
C6B C5B S1B 122.5(5)
C6B C5B S2B 123.6(6)
S1B C5B S2B 113.9(4)
C5B C6B S3B 123.5(5)
C5B C6B S4B 123.6(5)
S3B C6B S4B 112.9(4)
C8B C7B H7B1 109.5
C8B C7B H7B2 109.5
H7B1 C7B H7B2 109.5
C8B C7B H7B3 109.5
H7B1 C7B H7B3 109.5
H7B2 C7B H7B3 109.5
C9B C8B C7B 126.1(7)
C9B C8B S3B 115.4(6)
C7B C8B S3B 118.4(5)
C8B C9B C10B 127.3(7)
C8B C9B S4B 117.3(6)
C10B C9B S4B 115.4(5)
C11B C10B C9B 172.7(7)
C10B C11B Pt1 175.3(6)
C11C Pt2 C11D 88.2(3)
C11C Pt2 P2 91.16(19)
C11D Pt2 P2 179.35(19)
C11C Pt2 P22 176.82(19)
C11D Pt2 P22 94.94(18)
P2 Pt2 P22 85.66(6)
C227 P2 C221 104.8(4)
C227 P2 C233 107.6(4)
C221 P2 C233 102.2(4)
C227 P2 Pt2 115.6(3)
C221 P2 Pt2 117.3(3)
C233 P2 Pt2 108.3(2)
C247 P22 C241 101.9(3)
C247 P22 C253 106.4(3)
C241 P22 C253 103.7(4)
C247 P22 Pt2 121.9(3)
C241 P22 Pt2 115.3(3)
C253 P22 Pt2 106.1(2)
C222 C221 C226 119.1(9)
C222 C221 P2 121.7(7)
C226 C221 P2 119.1(8)
C221 C222 C223 119.1(9)
C221 C222 H222 120.5
C223 C222 H222 120.5
C224 C223 C222 123.3(10)
C224 C223 H223 118.4
C222 C223 H223 118.4
C223 C224 C225 117.0(10)
C223 C224 H224 121.5
C225 C224 H224 121.5
C224 C225 C226 123.2(9)
C224 C225 H225 118.4
C226 C225 H225 118.4
C225 C226 C221 118.2(9)
C225 C226 H226 120.9
C221 C226 H226 120.9
C228 C227 C232 116.9(7)
C228 C227 P2 121.2(6)
C232 C227 P2 122.0(6)
C227 C228 C229 122.7(7)
C227 C228 H228 118.7
C229 C228 H228 118.7
C230 C229 C228 121.0(8)
C230 C229 H229 119.5
C228 C229 H229 119.5
C229 C230 C231 118.0(8)
C229 C230 H230 121
C231 C230 H230 121
C232 C231 C230 121.8(7)
C232 C231 H231 119.1
C230 C231 H231 119.1
C227 C232 C231 119.7(8)
C227 C232 H232 120.2
C231 C232 H232 120.2
C253 C233 P2 108.0(6)
C253 C233 H23A 110.1
P2 C233 H23A 110.1
C253 C233 H23B 110.1
P2 C233 H23B 110.1
H23A C233 H23B 108.4
C246 C241 C242 117.9(8)
C246 C241 P22 121.0(6)
C242 C241 P22 121.0(7)
C243 C242 C241 120.8(8)
C243 C242 H242 119.6
C241 C242 H242 119.6
C244 C243 C242 121.5(8)
C244 C243 H243 119.3
C242 C243 H243 119.3
C243 C244 C245 117.9(8)
C243 C244 H244 121.1
C245 C244 H244 121.1
C244 C245 C246 122.3(8)
C244 C245 H245 118.9
C246 C245 H245 118.9
C241 C246 C245 119.5(8)
C241 C246 H246 120.2
C245 C246 H246 120.2
C252 C247 C248 118.3(7)
C252 C247 P22 118.2(5)
C248 C247 P22 123.5(6)
C247 C248 C249 121.3(7)
C247 C248 H248 119.4
C249 C248 H248 119.4
C250 C249 C248 119.4(6)
C250 C249 H249 120.3
C248 C249 H249 120.3
C249 C250 C251 120.2(7)
C249 C250 H250 119.9
C251 C250 H250 119.9
C250 C251 C252 119.8(7)
C250 C251 H251 120.1
C252 C251 H251 120.1
C247 C252 C251 121.1(6)
C247 C252 H252 119.4
C251 C252 H252 119.4
C233 C253 P22 109.7(5)
C233 C253 H25A 109.7
P22 C253 H25A 109.7
C233 C253 H25B 109.7
P22 C253 H25B 109.7
H25A C253 H25B 108.2
C5C S1C C2C 95.7(3)
C3C S2C C5C 94.6(3)
C8C S3C C6C 94.6(3)
C6C S4C C9C 95.1(3)
C2C C1C H1C1 109.5
C2C C1C H1C2 109.5
H1C1 C1C H1C2 109.5
C2C C1C H1C3 109.5
H1C1 C1C H1C3 109.5
H1C2 C1C H1C3 109.5
C3C C2C C1C 127.2(6)
C3C C2C S1C 116.2(5)
C1C C2C S1C 116.5(5)
C2C C3C C4C 126.5(6)
C2C C3C S2C 117.7(5)
C4C C3C S2C 115.8(6)
C3C C4C H4C1 109.5
C3C C4C H4C2 109.5
H4C1 C4C H4C2 109.5
C3C C4C H4C3 109.5
H4C1 C4C H4C3 109.5
H4C2 C4C H4C3 109.5
C6C C5C S1C 124.0(5)
C6C C5C S2C 122.1(5)
S1C C5C S2C 113.9(3)
C5C C6C S4C 124.3(5)
C5C C6C S3C 121.7(5)
S4C C6C S3C 114.0(3)
C8C C7C H7C1 109.5
C8C C7C H7C2 109.5
H7C1 C7C H7C2 109.5
C8C C7C H7C3 109.5
H7C1 C7C H7C3 109.5
H7C2 C7C H7C3 109.5
C9C C8C C7C 123.7(6)
C9C C8C S3C 119.1(5)
C7C C8C S3C 117.2(5)
C8C C9C C10C 126.6(6)
C8C C9C S4C 115.6(5)
C10C C9C S4C 117.7(5)
C11C C10C C9C 176.6(7)
C10C C11C Pt2 176.9(6)
C5D S1D C2D 95.4(3)
C5D S2D C3D 96.1(3)
C8D S3D C6D 94.1(3)
C6D S4D C9D 94.5(3)
C2D C1D H1D1 109.5
C2D C1D H1D2 109.5
H1D1 C1D H1D2 109.5
C2D C1D H1D3 109.5
H1D1 C1D H1D3 109.5
H1D2 C1D H1D3 109.5
C3D C2D C1D 128.3(6)
C3D C2D S1D 117.4(5)
C1D C2D S1D 114.1(5)
C2D C3D C4D 128.4(6)
C2D C3D S2D 117.0(5)
C4D C3D S2D 114.5(5)
C3D C4D H4D1 109.5
C3D C4D H4D2 109.5
H4D1 C4D H4D2 109.5
C3D C4D H4D3 109.5
H4D1 C4D H4D3 109.5
H4D2 C4D H4D3 109.5
C6D C5D S2D 121.7(5)
C6D C5D S1D 124.9(5)
S2D C5D S1D 113.4(4)
C5D C6D S4D 122.7(5)
C5D C6D S3D 124.6(5)
S4D C6D S3D 112.7(3)
C8D C7D H7D1 109.5
C8D C7D H7D2 109.5
H7D1 C7D H7D2 109.5
C8D C7D H7D3 109.5
H7D1 C7D H7D3 109.5
H7D2 C7D H7D3 109.5
C9D C8D C7D 126.7(6)
C9D C8D S3D 118.4(5)
C7D C8D S3D 114.9(5)
C8D C9D C10D 127.0(7)
C8D C9D S4D 115.6(5)
C10D C9D S4D 117.4(5)
C11D C10D C9D 172.5(7)
C10D C11D Pt2 176.4(6)

loop_
_geom_bond_atom_site_label_1
_geom_bond_atom_site_label_2
_geom_bond_distance
Pt1 C11A 2.000(6)
Pt1 C11B 2.017(7)
Pt1 P1 2.2906(17)
Pt1 P11 2.2963(16)
P1 C121 1.781(8)
P1 C133 1.823(6)
P1 C127 1.832(7)
P11 C147 1.811(7)
P11 C141 1.812(7)
P11 C153 1.851(6)
C121 C126 1.368(9)
C121 C122 1.409(10)
C122 C123 1.376(11)
C122 H122 0.95
C123 C124 1.403(10)
C123 H123 0.95
C124 C125 1.349(10)
C124 H124 0.95
C125 C126 1.380(10)
C125 H125 0.95
C126 H126 0.95
C127 C128 1.370(10)
C127 C132 1.371(9)
C128 C129 1.392(9)
C128 H128 0.95
C129 C130 1.404(9)
C129 H129 0.95
C130 C131 1.350(10)
C130 H130 0.95
C131 C132 1.383(9)
C131 H131 0.95
C132 H132 0.95
C133 C153 1.520(8)
C133 H13A 0.99
C133 H13B 0.99
C141 C142 1.389(10)
C141 C146 1.412(9)
C142 C143 1.390(10)
C142 H142 0.95
C143 C144 1.385(9)
C143 H143 0.95
C144 C145 1.347(10)
C144 H144 0.95
C145 C146 1.417(10)
C145 H145 0.95
C146 H146 0.95
C147 C152 1.371(10)
C147 C148 1.371(8)
C148 C149 1.389(9)
C148 H148 0.95
C149 C150 1.340(9)
C149 H149 0.95
C150 C151 1.354(9)
C150 H150 0.95
C151 C152 1.381(9)
C151 H151 0.95
C152 H152 0.95
C153 H15A 0.99
C153 H15B 0.99
S4A C6A 1.768(7)
S4A C9A 1.778(6)
S3A C8A 1.738(6)
S3A C6A 1.743(6)
S2A C5A 1.773(7)
S2A C3A 1.784(8)
S1A C5A 1.754(7)
S1A C2A 1.773(7)
C1A C2A 1.510(10)
C1A H1A1 0.98
C1A H1A2 0.98
C1A H1A3 0.98
C2A C3A 1.314(10)
C3A C4A 1.489(9)
C4A H4A1 0.98
C4A H4A2 0.98
C4A H4A3 0.98
C5A C6A 1.334(8)
C7A C8A 1.530(9)
C7A H7A1 0.98
C7A H7A2 0.98
C7A H7A3 0.98
C8A C9A 1.344(9)
C9A C10A 1.429(9)
C10A C11A 1.206(8)
S1B C2B 1.739(9)
S1B C5B 1.746(7)
S2B C5B 1.754(7)
S2B C3B 1.784(9)
S3B C6B 1.748(7)
S3B C8B 1.773(8)
S4B C6B 1.759(7)
S4B C9B 1.774(7)
C1B C2B 1.490(11)
C1B H1B1 0.98
C1B H1B2 0.98
C1B H1B3 0.98
C2B C3B 1.309(13)
C3B C4B 1.534(11)
C4B H4B1 0.98
C4B H4B2 0.98
C4B H4B3 0.98
C5B C6B 1.336(9)
C7B C8B 1.431(10)
C7B H7B1 0.98
C7B H7B2 0.98
C7B H7B3 0.98
C8B C9B 1.348(9)
C9B C10B 1.442(10)
C10B C11B 1.193(9)
Pt2 C11C 1.995(6)
Pt2 C11D 2.009(7)
Pt2 P2 2.2830(19)
Pt2 P22 2.2945(17)
P2 C227 1.802(8)
P2 C221 1.815(10)
P2 C233 1.844(7)
P22 C247 1.813(7)
P22 C241 1.815(8)
P22 C253 1.827(7)
C221 C222 1.363(12)
C221 C226 1.397(12)
C222 C223 1.380(12)
C222 H222 0.95
C223 C224 1.327(12)
C223 H223 0.95
C224 C225 1.362(12)
C224 H224 0.95
C225 C226 1.366(12)
C225 H225 0.95
C226 H226 0.95
C227 C228 1.359(10)
C227 C232 1.381(10)
C228 C229 1.387(10)
C228 H228 0.95
C229 C230 1.313(10)
C229 H229 0.95
C230 C231 1.388(11)
C230 H230 0.95
C231 C232 1.382(10)
C231 H231 0.95
C232 H232 0.95
C233 C253 1.536(10)
C233 H23A 0.99
C233 H23B 0.99
C241 C246 1.373(11)
C241 C242 1.383(11)
C242 C243 1.369(11)
C242 H242 0.95
C243 C244 1.350(11)
C243 H243 0.95
C244 C245 1.360(11)
C244 H244 0.95
C245 C246 1.379(11)
C245 H245 0.95
C246 H246 0.95
C247 C252 1.369(10)
C247 C248 1.386(8)
C248 C249 1.402(9)
C248 H248 0.95
C249 C250 1.361(10)
C249 H249 0.95
C250 C251 1.388(9)
C250 H250 0.95
C251 C252 1.393(9)
C251 H251 0.95
C252 H252 0.95
C253 H25A 0.99
C253 H25B 0.99
S1C C5C 1.740(6)
S1C C2C 1.751(6)
S2C C3C 1.752(7)
S2C C5C 1.758(6)
S3C C8C 1.738(6)
S3C C6C 1.765(6)
S4C C6C 1.755(6)
S4C C9C 1.774(6)
C1C C2C 1.497(10)
C1C H1C1 0.98
C1C H1C2 0.98
C1C H1C3 0.98
C2C C3C 1.343(10)
C3C C4C 1.518(8)
C4C H4C1 0.98
C4C H4C2 0.98
C4C H4C3 0.98
C5C C6C 1.343(8)
C7C C8C 1.517(8)
C7C H7C1 0.98
C7C H7C2 0.98
C7C H7C3 0.98
C8C C9C 1.339(8)
C9C C10C 1.422(8)
C10C C11C 1.207(8)
S1D C5D 1.763(6)
S1D C2D 1.766(7)
S2D C5D 1.755(7)
S2D C3D 1.758(7)
S3D C8D 1.758(7)
S3D C6D 1.772(6)
S4D C6D 1.756(6)
S4D C9D 1.780(7)
C1D C2D 1.524(9)
C1D H1D1 0.98
C1D H1D2 0.98
C1D H1D3 0.98
C2D C3D 1.329(9)
C3D C4D 1.503(9)
C4D H4D1 0.98
C4D H4D2 0.98
C4D H4D3 0.98
C5D C6D 1.335(9)
C7D C8D 1.559(9)
C7D H7D1 0.98
C7D H7D2 0.98
C7D H7D3 0.98
C8D C9D 1.327(9)
C9D C10D 1.442(10)
C10D C11D 1.186(9)

loop_
_geom_torsion_atom_site_label_1
_geom_torsion_atom_site_label_2
_geom_torsion_atom_site_label_3
_geom_torsion_atom_site_label_4
_geom_torsion
C11A Pt1 P1 C121 55.0(4)
P11 Pt1 P1 C121 -124.2(3)
C11A Pt1 P1 C133 170.0(3)
P11 Pt1 P1 C133 -9.2(2)
C11A Pt1 P1 C127 -70.0(3)
P11 Pt1 P1 C127 110.8(2)
C11B Pt1 P11 C147 45.1(3)
P1 Pt1 P11 C147 -137.4(3)
C11B Pt1 P11 C141 -81.4(3)
P1 Pt1 P11 C141 96.1(2)
C11B Pt1 P11 C153 165.9(3)
P1 Pt1 P11 C153 -16.5(2)
C133 P1 C121 C126 99.8(8)
C127 P1 C121 C126 -12.1(9)
Pt1 P1 C121 C126 -143.3(7)
C133 P1 C121 C122 -71.3(6)
C127 P1 C121 C122 176.8(6)
Pt1 P1 C121 C122 45.7(7)
C126 C121 C122 C123 3.8(10)
P1 C121 C122 C123 175.7(6)
C121 C122 C123 C124 2.8(11)
C122 C123 C124 C125 -7.2(12)
C123 C124 C125 C126 5.0(13)
C122 C121 C126 C125 -6.2(12)
P1 C121 C126 C125 -177.4(7)
C124 C125 C126 C121 1.9(14)
C121 P1 C127 C128 -74.5(6)
C133 P1 C127 C128 176.1(5)
Pt1 P1 C127 C128 56.2(6)
C121 P1 C127 C132 98.4(7)
C133 P1 C127 C132 -11.0(7)
Pt1 P1 C127 C132 -130.9(6)
C132 C127 C128 C129 2.0(9)
P1 C127 C128 C129 175.1(5)
C127 C128 C129 C130 -0.6(9)
C128 C129 C130 C131 -1.3(11)
C129 C130 C131 C132 1.8(11)
C128 C127 C132 C131 -1.5(11)
P1 C127 C132 C131 -174.3(6)
C130 C131 C132 C127 -0.4(12)
C121 P1 C133 C153 163.9(4)
C127 P1 C133 C153 -85.9(5)
Pt1 P1 C133 C153 40.4(4)
C147 P11 C141 C142 51.6(6)
C153 P11 C141 C142 -57.2(6)
Pt1 P11 C141 C142 -172.3(4)
C147 P11 C141 C146 -128.8(6)
C153 P11 C141 C146 122.4(6)
Pt1 P11 C141 C146 7.3(6)
C146 C141 C142 C143 -2.7(9)
P11 C141 C142 C143 176.9(5)
C141 C142 C143 C144 1.5(9)
C142 C143 C144 C145 -0.1(10)
C143 C144 C145 C146 -0.1(10)
C142 C141 C146 C145 2.5(9)
P11 C141 C146 C145 -177.1(5)
C144 C145 C146 C141 -1.1(10)
C141 P11 C147 C152 84.6(6)
C153 P11 C147 C152 -167.9(5)
Pt1 P11 C147 C152 -46.0(6)
C141 P11 C147 C148 -94.8(6)
C153 P11 C147 C148 12.7(6)
Pt1 P11 C147 C148 134.6(5)
C152 C147 C148 C149 -1.3(9)
P11 C147 C148 C149 178.1(5)
C147 C148 C149 C150 0.0(9)
C148 C149 C150 C151 1.5(10)
C149 C150 C151 C152 -1.6(10)
C148 C147 C152 C151 1.1(10)
P11 C147 C152 C151 -178.3(5)
C150 C151 C152 C147 0.3(11)
P1 C133 C153 P11 -54.4(5)
C147 P11 C153 C133 176.5(4)
C141 P11 C153 C133 -75.2(5)
Pt1 P11 C153 C133 44.5(5)
C5A S1A C2A C3A -7.3(7)
C5A S1A C2A C1A 177.9(6)
C1A C2A C3A C4A -7.0(14)
S1A C2A C3A C4A 178.9(6)
C1A C2A C3A S2A 174.4(6)
S1A C2A C3A S2A 0.3(9)
C5A S2A C3A C2A 6.7(7)
C5A S2A C3A C4A -172.0(6)
C2A S1A C5A C6A -173.2(6)
C2A S1A C5A S2A 11.4(4)
C3A S2A C5A C6A 173.3(6)
C3A S2A C5A S1A -11.2(4)
S1A C5A C6A S3A 3.2(9)
S2A C5A C6A S3A 178.2(4)
S1A C5A C6A S4A -176.5(4)
S2A C5A C6A S4A -1.5(9)
C8A S3A C6A C5A 168.5(6)
C8A S3A C6A S4A -11.8(4)
C9A S4A C6A C5A -168.3(6)
C9A S4A C6A S3A 11.9(4)
C6A S3A C8A C9A 7.0(6)
C6A S3A C8A C7A -174.4(6)
C7A C8A C9A C10A 3.6(11)
S3A C8A C9A C10A -177.9(5)
C7A C8A C9A S4A -178.1(6)
S3A C8A C9A S4A 0.4(8)
C6A S4A C9A C8A -7.4(6)
C6A S4A C9A C10A 171.0(5)
C5B S1B C2B C3B -10.1(10)
C5B S1B C2B C1B 176.0(7)
C1B C2B C3B C4B -3.3(19)
S1B C2B C3B C4B -176.5(8)
C1B C2B C3B S2B 174.8(8)
S1B C2B C3B S2B 1.6(13)
C5B S2B C3B C2B 7.7(10)
C5B S2B C3B C4B -173.9(8)
C2B S1B C5B C6B -164.5(7)
C2B S1B C5B S2B 15.0(5)
C3B S2B C5B C6B 165.4(8)
C3B S2B C5B S1B -14.1(6)
S1B C5B C6B S3B 1.3(10)
S2B C5B C6B S3B -178.2(4)
S1B C5B C6B S4B -176.2(4)
S2B C5B C6B S4B 4.3(10)
C8B S3B C6B C5B 160.9(7)
C8B S3B C6B S4B -21.4(5)
C9B S4B C6B C5B -161.5(7)
C9B S4B C6B S3B 20.8(5)
C6B S3B C8B C9B 13.5(6)
C6B S3B C8B C7B -169.6(7)
C7B C8B C9B C10B 1.6(13)
S3B C8B C9B C10B 178.3(6)
C7B C8B C9B S4B -177.5(7)
S3B C8B C9B S4B -0.8(8)
C6B S4B C9B C8B -12.2(7)
C6B S4B C9B C10B 168.7(6)
C11C Pt2 P2 C227 67.1(3)
P22 Pt2 P2 C227 -112.9(3)
C11C Pt2 P2 C221 -57.2(4)
P22 Pt2 P2 C221 122.7(3)
C11C Pt2 P2 C233 -172.1(4)
P22 Pt2 P2 C233 7.9(3)
C11D Pt2 P22 C247 -41.5(3)
P2 Pt2 P22 C247 138.3(3)
C11D Pt2 P22 C241 82.8(4)
P2 Pt2 P22 C241 -97.5(3)
C11D Pt2 P22 C253 -163.2(4)
P2 Pt2 P22 C253 16.6(3)
C227 P2 C221 C222 -127.5(8)
C233 P2 C221 C222 120.3(7)
Pt2 P2 C221 C222 2.1(9)
C227 P2 C221 C226 55.7(8)
C233 P2 C221 C226 -56.5(8)
Pt2 P2 C221 C226 -174.7(6)
C226 C221 C222 C223 -0.4(11)
P2 C221 C222 C223 -177.2(7)
C221 C222 C223 C224 3.7(12)
C222 C223 C224 C225 -4.3(14)
C223 C224 C225 C226 1.7(15)
C224 C225 C226 C221 1.4(15)
C222 C221 C226 C225 -2.0(13)
P2 C221 C226 C225 174.9(7)
C221 P2 C227 C228 58.4(8)
C233 P2 C227 C228 166.6(7)
Pt2 P2 C227 C228 -72.2(8)
C221 P2 C227 C232 -121.2(9)
C233 P2 C227 C232 -13.0(10)
Pt2 P2 C227 C232 108.2(9)
C232 C227 C228 C229 -1.8(12)
P2 C227 C228 C229 178.6(8)
C227 C228 C229 C230 0.0(13)
C228 C229 C230 C231 1.5(15)
C229 C230 C231 C232 -1.3(16)
C228 C227 C232 C231 2.0(14)
P2 C227 C232 C231 -178.4(7)
C230 C231 C232 C227 -0.5(16)
C227 P2 C233 C253 89.5(6)
C221 P2 C233 C253 -160.5(5)
Pt2 P2 C233 C253 -36.1(5)
C247 P22 C241 C246 133.4(7)
C253 P22 C241 C246 -116.3(7)
Pt2 P22 C241 C246 -0.8(8)
C247 P22 C241 C242 -49.6(7)
C253 P22 C241 C242 60.8(7)
Pt2 P22 C241 C242 176.2(5)
C246 C241 C242 C243 0.8(11)
P22 C241 C242 C243 -176.3(6)
C241 C242 C243 C244 -1.3(11)
C242 C243 C244 C245 -0.3(12)
C243 C244 C245 C246 2.3(13)
C242 C241 C246 C245 1.1(12)
P22 C241 C246 C245 178.2(6)
C244 C245 C246 C241 -2.7(14)
C241 P22 C247 C252 -70.8(7)
C253 P22 C247 C252 -179.1(6)
Pt2 P22 C247 C252 59.4(6)
C241 P22 C247 C248 109.8(6)
C253 P22 C247 C248 1.5(7)
Pt2 P22 C247 C248 -120.1(6)
C252 C247 C248 C249 1.8(10)
P22 C247 C248 C249 -178.8(5)
C247 C248 C249 C250 -0.4(9)
C248 C249 C250 C251 -0.2(11)
C249 C250 C251 C252 -0.6(11)
C248 C247 C252 C251 -2.5(11)
P22 C247 C252 C251 178.0(6)
C250 C251 C252 C247 2.0(11)
P2 C233 C253 P22 51.5(6)
C247 P22 C253 C233 -175.2(5)
C241 P22 C253 C233 77.8(6)
Pt2 P22 C253 C233 -44.1(6)
C5C S1C C2C C3C 7.5(6)
C5C S1C C2C C1C -174.4(6)
C1C C2C C3C C4C 3.7(12)
S1C C2C C3C C4C -178.4(6)
C1C C2C C3C S2C -176.9(6)
S1C C2C C3C S2C 1.0(8)
C5C S2C C3C C2C -8.9(6)
C5C S2C C3C C4C 170.6(6)
C2C S1C C5C C6C 169.2(6)
C2C S1C C5C S2C -13.3(4)
C3C S2C C5C C6C -168.9(6)
C3C S2C C5C S1C 13.6(4)
S1C C5C C6C S4C 173.7(3)
S2C C5C C6C S4C -3.6(8)
S1C C5C C6C S3C -4.4(8)
S2C C5C C6C S3C 178.3(3)
C9C S4C C6C C5C 169.5(6)
C9C S4C C6C S3C -12.3(4)
C8C S3C C6C C5C -169.7(6)
C8C S3C C6C S4C 12.0(4)
C6C S3C C8C C9C -7.1(6)
C6C S3C C8C C7C 175.6(6)
C7C C8C C9C C10C -1.5(10)
S3C C8C C9C C10C -178.7(5)
C7C C8C C9C S4C 176.7(5)
S3C C8C C9C S4C -0.4(7)
C6C S4C C9C C8C 7.7(5)
C6C S4C C9C C10C -173.8(5)
C5D S1D C2D C3D 5.2(7)
C5D S1D C2D C1D -178.7(6)
C1D C2D C3D C4D 3.4(14)
S1D C2D C3D C4D 178.8(6)
C1D C2D C3D S2D -176.4(7)
S1D C2D C3D S2D -0.9(9)
C5D S2D C3D C2D -3.9(7)
C5D S2D C3D C4D 176.3(6)
C3D S2D C5D C6D -172.3(7)
C3D S2D C5D S1D 7.3(5)
C2D S1D C5D C6D 171.9(7)
C2D S1D C5D S2D -7.6(5)
S2D C5D C6D S4D 0.4(10)
S1D C5D C6D S4D -179.1(4)
S2D C5D C6D S3D -176.7(4)
S1D C5D C6D S3D 3.8(11)
C9D S4D C6D C5D 161.1(7)
C9D S4D C6D S3D -21.5(5)
C8D S3D C6D C5D -163.1(7)
C8D S3D C6D S4D 19.6(5)
C6D S3D C8D C9D -9.2(7)
C6D S3D C8D C7D 173.6(6)
C7D C8D C9D C10D -8.0(13)
S3D C8D C9D C10D 175.1(6)
C7D C8D C9D S4D 172.2(7)
S3D C8D C9D S4D -4.7(9)
C6D S4D C9D C8D 16.0(6)
C6D S4D C9D C10D -163.8(6)

loop_
_platon_squeeze_void_nr
_platon_squeeze_void_average_x
_platon_squeeze_void_average_y
_platon_squeeze_void_average_z
_platon_squeeze_void_volume
_platon_squeeze_void_count_electrons
_platon_squeeze_void_content
1 -0.122 0.015 0.558 145 27 ' '
2 0.122 0.515 0.942 145 27 ' '
3 0.137 0.792 0.753 23 3 ' '
4 0.378 0.485 0.442 145 27 ' '
5 0.363 0.208 0.253 23 3 ' '
6 0.622 -0.015 0.058 145 27 ' '
7 0.637 0.708 0.247 23 3 ' '
8 0.862 0.292 0.747 23 3 ' '
